data_7206038
loop_
_publ_author_name
'Czarnecki, Pawe\/l'
'Plutecka, Agnieszka'
'Gawro\'nski, Jacek'
'Kacprzak, Karol'

_publ_section_title
;
 Simple and practical direct asymmetric aldol reaction of
 hydroxyacetone catalyzed by 9-amino Cinchona alkaloid tartrates
;
_journal_issue 5
_journal_name_full 'Green Chemistry'
_journal_page_first 1280
_journal_paper_doi 10.1039/c1gc15064b
_journal_volume 13
_journal_year 2011
_chemical_absolute_configuration ad
_chemical_formula_moiety 'C10 H11 N O5'
_chemical_formula_sum 'C10 H11 N O5'
_chemical_formula_weight 225.20
_chemical_name_common syn-(3S,4R)-3,4-dihydroxy-4-(4-nitrophenyl)butan-2-one
_chemical_name_systematic
;
<i>syn</i>-(3<i>S</i>,4<i>R</i>)-3,4-dihydroxy-
4-(4-nitrophenyl)butan-2-one
;
_space_group_IT_number 19
_symmetry_cell_setting orthorhombic
_symmetry_space_group_name_Hall 'P 2ac 2ab'
_symmetry_space_group_name_H-M 'P 21 21 21'
_atom_sites_solution_hydrogens geom
_atom_sites_solution_primary direct
_atom_sites_solution_secondary difmap
_audit_creation_method SHELXL-97
_cell_angle_alpha 90.00
_cell_angle_beta 90.00
_cell_angle_gamma 90.00
_cell_formula_units_Z 4
_cell_length_a 4.6835(4)
_cell_length_b 9.2616(8)
_cell_length_c 23.4038(16)
_cell_measurement_reflns_used 6608
_cell_measurement_temperature 130.0(1)
_cell_measurement_theta_max 76.63
_cell_measurement_theta_min 3.78
_cell_volume 1015.18(14)
_computing_cell_refinement 'CrysAlisPro, Oxford Diffraction Ltd., Version 1.171.33.61'
_computing_data_collection 'CrysAlisPro, Oxford Diffraction Ltd., Version 1.171.33.61'
_computing_data_reduction 'CrysAlisPro, Oxford Diffraction Ltd., Version 1.171.33.61'
_computing_molecular_graphics 'ORTEP3 for Windows, 1997'
_computing_publication_material 'PLATON, 1998'
_computing_structure_refinement 'SHELXL-97 (Sheldrick, 1997)'
_computing_structure_solution 'SHELXS-97 (Sheldrick, 1990)'
_diffrn_ambient_temperature 130.0(1)
_diffrn_detector_area_resol_mean 5.2679
_diffrn_measured_fraction_theta_full 0.987
_diffrn_measured_fraction_theta_max 0.987
_diffrn_measurement_device_type 'SuperNova, Single source at offset), Atlas'
_diffrn_measurement_method '\w scans'
_diffrn_radiation_monochromator mirror
_diffrn_radiation_source 'SuperNova (Cu) X-ray Source'
_diffrn_radiation_type CuK\a
_diffrn_radiation_wavelength 1.54184
_diffrn_reflns_av_R_equivalents 0.0135
_diffrn_reflns_av_sigmaI/netI 0.0074
_diffrn_reflns_limit_h_max 5
_diffrn_reflns_limit_h_min -5
_diffrn_reflns_limit_k_max 11
_diffrn_reflns_limit_k_min -11
_diffrn_reflns_limit_l_max 29
_diffrn_reflns_limit_l_min -29
_diffrn_reflns_number 7684
_diffrn_reflns_theta_full 76.63
_diffrn_reflns_theta_max 76.63
_diffrn_reflns_theta_min 3.78
_diffrn_standards_interval_count 4
_diffrn_standards_interval_time 60
_diffrn_standards_number 7733
_exptl_absorpt_coefficient_mu 1.024
_exptl_absorpt_correction_T_max 1.000
_exptl_absorpt_correction_T_min 0.833
_exptl_absorpt_correction_type multi-scan
_exptl_absorpt_process_details
;
CrysAlisPro, Oxford Diffraction Ltd.,
Version 1.171.33.52 (release 06-11-2009 CrysAlis171 .NET)
(compiled Nov 6 2009,16:24:50)
Empirical absorption correction using spherical harmonics,
implemented in SCALE3 ABSPACK scaling algorithm.
;
_exptl_crystal_colour colourless
_exptl_crystal_density_diffrn 1.473
_exptl_crystal_density_method 'not measured'
_exptl_crystal_description needle
_exptl_crystal_F_000 472
_exptl_crystal_size_max 0.60
_exptl_crystal_size_mid 0.10
_exptl_crystal_size_min 0.10
_refine_diff_density_max 0.215
_refine_diff_density_min -0.133
_refine_diff_density_rms 0.033
_refine_ls_abs_structure_details 'Flack H D (1983), Acta Cryst. A39, 876-881'
_refine_ls_abs_structure_Flack 0.09(16)
_refine_ls_extinction_method none
_refine_ls_goodness_of_fit_ref 1.088
_refine_ls_hydrogen_treatment mixed
_refine_ls_matrix_type full
_refine_ls_number_parameters 178
_refine_ls_number_reflns 2060
_refine_ls_number_restraints 0
_refine_ls_restrained_S_all 1.088
_refine_ls_R_factor_all 0.0257
_refine_ls_R_factor_gt 0.0256
_refine_ls_shift/su_max 0.001
_refine_ls_shift/su_mean 0.000
_refine_ls_structure_factor_coef Fsqd
_refine_ls_weighting_details 'calc w=1/[\s^2^(Fo^2^)+(0.0352P)^2^+0.2449P] where P=(Fo^2^+2Fc^2^)/3'
_refine_ls_weighting_scheme calc
_refine_ls_wR_factor_gt 0.0687
_refine_ls_wR_factor_ref 0.0688
_reflns_number_gt 2053
_reflns_number_total 2060
_reflns_threshold_expression >2sigma(I)
_cod_data_source_file c1gc15064b.txt
_cod_data_source_block syn_5
_cod_original_cell_volume 1015.19(15)
_cod_database_code 7206038

loop_
_symmetry_equiv_pos_as_xyz
'x, y, z'
'-x+1/2, -y, z+1/2'
'-x, y+1/2, -z+1/2'
'x+1/2, -y+1/2, -z'

loop_
_atom_site_label
_atom_site_type_symbol
_atom_site_fract_x
_atom_site_fract_y
_atom_site_fract_z
_atom_site_U_iso_or_equiv
_atom_site_adp_type
_atom_site_occupancy
_atom_site_symmetry_multiplicity
_atom_site_calc_flag
_atom_site_refinement_flags
_atom_site_disorder_assembly
_atom_site_disorder_group
C1 C 0.6904(4) 0.51767(17) 0.40540(5) 0.0385(4) Uani 1 1 d . . .
H1C H 0.6742 0.6210 0.4066 0.058 Uiso 1 1 calc R . .
H1B H 0.5656 0.4801 0.3765 0.058 Uiso 1 1 calc R . .
H1A H 0.8839 0.4914 0.3967 0.058 Uiso 1 1 calc R . .
C2 C 0.6089(3) 0.45617(13) 0.46213(5) 0.0209(3) Uani 1 1 d . . .
O2 O 0.41002(19) 0.37303(10) 0.46836(4) 0.0277(2) Uani 1 1 d . . .
C3 C 0.7982(2) 0.49305(12) 0.51339(5) 0.0175(2) Uani 1 1 d . . .
H3 H 0.930(3) 0.4128(16) 0.5164(6) 0.021(3) Uiso 1 1 d . . .
O3 O 0.94423(18) 0.62558(9) 0.50392(3) 0.02027(18) Uani 1 1 d . . .
H3O H 1.101(4) 0.6177(18) 0.5222(7) 0.029(4) Uiso 1 1 d . . .
C4 C 0.6206(2) 0.50306(12) 0.56840(4) 0.0181(2) Uani 1 1 d . . .
H4 H 0.503(3) 0.4136(16) 0.5693(6) 0.027(4) Uiso 1 1 d . . .
O4 O 0.43440(17) 0.62493(9) 0.56524(3) 0.02069(18) Uani 1 1 d . . .
H4O H 0.524(4) 0.6932(19) 0.5491(7) 0.038(5) Uiso 1 1 d . . .
C5 C 0.8102(3) 0.50835(12) 0.62078(5) 0.0179(2) Uani 1 1 d . . .
C6 C 0.8334(3) 0.63208(13) 0.65442(5) 0.0212(2) Uani 1 1 d . . .
H6 H 0.728(3) 0.7167(16) 0.6456(6) 0.020(3) Uiso 1 1 d . . .
C7 C 1.0149(3) 0.63413(13) 0.70124(5) 0.0228(2) Uani 1 1 d . . .
H7 H 1.034(4) 0.7229(17) 0.7246(6) 0.033(4) Uiso 1 1 d . . .
C8 C 1.1701(3) 0.51105(13) 0.71380(5) 0.0203(2) Uani 1 1 d . . .
C9 C 1.1525(3) 0.38616(13) 0.68132(5) 0.0213(2) Uani 1 1 d . . .
H9 H 1.263(3) 0.3010(17) 0.6914(6) 0.026(4) Uiso 1 1 d . . .
C10 C 0.9688(3) 0.38597(13) 0.63493(5) 0.0208(2) Uani 1 1 d . . .
H10 H 0.941(4) 0.3012(17) 0.6128(6) 0.027(4) Uiso 1 1 d . . .
N1 N 1.3571(2) 0.51137(12) 0.76425(4) 0.0246(2) Uani 1 1 d . . .
O5 O 1.5102(2) 0.40654(11) 0.77253(4) 0.0395(3) Uani 1 1 d . . .
O6 O 1.3483(2) 0.61638(11) 0.79611(4) 0.0377(3) Uani 1 1 d . . .

loop_
_atom_site_aniso_label
_atom_site_aniso_U_11
_atom_site_aniso_U_22
_atom_site_aniso_U_33
_atom_site_aniso_U_23
_atom_site_aniso_U_13
_atom_site_aniso_U_12
C1 0.0531(10) 0.0424(8) 0.0199(6) 0.0012(6) -0.0070(6) -0.0172(8)
C2 0.0209(6) 0.0214(5) 0.0203(5) -0.0053(4) -0.0012(5) 0.0021(5)
O2 0.0241(5) 0.0315(5) 0.0274(4) -0.0076(4) 0.0002(4) -0.0058(4)
C3 0.0156(5) 0.0178(5) 0.0190(5) 0.0007(4) 0.0001(4) 0.0004(5)
O3 0.0164(4) 0.0223(4) 0.0221(4) 0.0040(3) -0.0025(3) -0.0037(3)
C4 0.0167(5) 0.0193(5) 0.0183(5) 0.0001(4) 0.0006(4) -0.0003(5)
O4 0.0167(4) 0.0226(4) 0.0228(4) 0.0003(3) 0.0001(3) 0.0013(4)
C5 0.0161(5) 0.0209(5) 0.0166(5) 0.0018(4) 0.0029(4) -0.0022(5)
C6 0.0220(6) 0.0197(5) 0.0218(5) -0.0002(4) 0.0006(4) 0.0021(5)
C7 0.0248(6) 0.0228(5) 0.0209(5) -0.0034(5) 0.0008(5) -0.0012(5)
C8 0.0194(6) 0.0259(6) 0.0157(5) 0.0015(4) 0.0002(4) -0.0030(5)
C9 0.0226(6) 0.0216(5) 0.0198(5) 0.0037(4) 0.0009(4) 0.0020(5)
C10 0.0253(6) 0.0187(5) 0.0184(5) -0.0008(4) 0.0006(5) 0.0001(5)
N1 0.0259(5) 0.0283(5) 0.0197(5) 0.0027(4) -0.0023(4) -0.0042(5)
O5 0.0452(6) 0.0399(6) 0.0334(5) -0.0006(4) -0.0179(5) 0.0109(5)
O6 0.0491(6) 0.0357(5) 0.0283(5) -0.0082(4) -0.0146(4) -0.0012(5)

loop_
_atom_type_symbol
_atom_type_description
_atom_type_scat_dispersion_real
_atom_type_scat_dispersion_imag
_atom_type_scat_source
C C 0.0181 0.0091 'International Tables Vol C Tables 4.2.6.8 and 6.1.1.4'
H H 0.0000 0.0000 'International Tables Vol C Tables 4.2.6.8 and 6.1.1.4'
N N 0.0311 0.0180 'International Tables Vol C Tables 4.2.6.8 and 6.1.1.4'
O O 0.0492 0.0322 'International Tables Vol C Tables 4.2.6.8 and 6.1.1.4'

loop_
_geom_angle_atom_site_label_1
_geom_angle_atom_site_label_2
_geom_angle_atom_site_label_3
_geom_angle
_geom_angle_site_symmetry_1
_geom_angle_site_symmetry_3
_geom_angle_publ_flag
C2 C1 H1C 109.5 . . ?
C2 C1 H1B 109.5 . . ?
H1C C1 H1B 109.5 . . ?
C2 C1 H1A 109.5 . . ?
H1C C1 H1A 109.5 . . ?
H1B C1 H1A 109.5 . . ?
O2 C2 C1 122.88(11) . . ?
O2 C2 C3 119.38(10) . . ?
C1 C2 C3 117.62(11) . . ?
O3 C3 C2 110.42(9) . . ?
O3 C3 C4 109.81(9) . . ?
C2 C3 C4 110.91(9) . . ?
O3 C3 H3 111.5(9) . . ?
C2 C3 H3 104.7(8) . . ?
C4 C3 H3 109.3(8) . . ?
C3 O3 H3O 105.2(11) . . ?
O4 C4 C5 111.99(9) . . ?
O4 C4 C3 109.57(9) . . ?
C5 C4 C3 111.28(9) . . ?
O4 C4 H4 108.8(9) . . ?
C5 C4 H4 109.5(9) . . ?
C3 C4 H4 105.5(9) . . ?
C4 O4 H4O 108.1(13) . . ?
C6 C5 C10 119.47(11) . . ?
C6 C5 C4 121.96(10) . . ?
C10 C5 C4 118.56(10) . . ?
C7 C6 C5 120.34(11) . . ?
C7 C6 H6 118.6(9) . . ?
C5 C6 H6 121.1(9) . . ?
C8 C7 C6 118.59(11) . . ?
C8 C7 H7 121.2(10) . . ?
C6 C7 H7 120.2(10) . . ?
C7 C8 C9 122.67(11) . . ?
C7 C8 N1 118.82(10) . . ?
C9 C8 N1 118.50(10) . . ?
C10 C9 C8 117.87(11) . . ?
C10 C9 H9 121.3(9) . . ?
C8 C9 H9 120.8(9) . . ?
C9 C10 C5 121.05(11) . . ?
C9 C10 H10 120.9(9) . . ?
C5 C10 H10 118.0(10) . . ?
O5 N1 O6 123.60(10) . . ?
O5 N1 C8 118.38(10) . . ?
O6 N1 C8 118.02(10) . . ?

loop_
_geom_bond_atom_site_label_1
_geom_bond_atom_site_label_2
_geom_bond_distance
_geom_bond_site_symmetry_2
_geom_bond_publ_flag
C1 C2 1.4944(17) . ?
C1 H1C 0.9600 . ?
C1 H1B 0.9600 . ?
C1 H1A 0.9600 . ?
C2 O2 1.2174(15) . ?
C2 C3 1.5302(15) . ?
C3 O3 1.4225(14) . ?
C3 C4 1.5356(15) . ?
C3 H3 0.968(16) . ?
O3 H3O 0.854(18) . ?
C4 O4 1.4283(14) . ?
C4 C5 1.5144(15) . ?
C4 H4 0.995(16) . ?
O4 H4O 0.847(19) . ?
C5 C6 1.3946(16) . ?
C5 C10 1.3950(16) . ?
C6 C7 1.3871(16) . ?
C6 H6 0.948(15) . ?
C7 C8 1.3833(16) . ?
C7 H7 0.992(16) . ?
C8 C9 1.3866(17) . ?
C8 N1 1.4702(15) . ?
C9 C10 1.3854(16) . ?
C9 H9 0.973(16) . ?
C10 H10 0.950(16) . ?
N1 O5 1.2223(15) . ?
N1 O6 1.2262(14) . ?

loop_
_geom_torsion_atom_site_label_1
_geom_torsion_atom_site_label_2
_geom_torsion_atom_site_label_3
_geom_torsion_atom_site_label_4
_geom_torsion
_geom_torsion_site_symmetry_1
_geom_torsion_site_symmetry_2
_geom_torsion_site_symmetry_3
_geom_torsion_site_symmetry_4
_geom_torsion_publ_flag
O2 C2 C3 O3 -158.76(10) . . . . ?
C1 C2 C3 O3 25.11(15) . . . . ?
O2 C2 C3 C4 -36.79(14) . . . . ?
C1 C2 C3 C4 147.08(11) . . . . ?
O3 C3 C4 O4 54.87(12) . . . . ?
C2 C3 C4 O4 -67.45(11) . . . . ?
O3 C3 C4 C5 -69.52(11) . . . . ?
C2 C3 C4 C5 168.15(9) . . . . ?
O4 C4 C5 C6 -11.62(15) . . . . ?
C3 C4 C5 C6 111.40(12) . . . . ?
O4 C4 C5 C10 169.38(10) . . . . ?
C3 C4 C5 C10 -67.59(13) . . . . ?
C10 C5 C6 C7 0.66(18) . . . . ?
C4 C5 C6 C7 -178.32(11) . . . . ?
C5 C6 C7 C8 -0.31(17) . . . . ?
C6 C7 C8 C9 0.35(18) . . . . ?
C6 C7 C8 N1 -178.44(11) . . . . ?
C7 C8 C9 C10 -0.72(18) . . . . ?
N1 C8 C9 C10 178.07(10) . . . . ?
C8 C9 C10 C5 1.07(17) . . . . ?
C6 C5 C10 C9 -1.06(18) . . . . ?
C4 C5 C10 C9 177.96(11) . . . . ?
C7 C8 N1 O5 -174.35(11) . . . . ?
C9 C8 N1 O5 6.81(17) . . . . ?
C7 C8 N1 O6 6.51(17) . . . . ?
C9 C8 N1 O6 -172.32(12) . . . . ?

loop_
_cod_related_entry_id
_cod_related_entry_database
_cod_related_entry_code
1 ChemSpider 26946047
